data_7714661
loop_
_publ_author_name
'Duan, Wen-Long'
'Wang, Kai-Tong'
'Yan, Feng'
'Luan, Jian'

_publ_section_title
;
 Fabrication of multinuclear copper cluster-based coordination polymers as
 urease inhibitors.
;
_journal_issue 3
_journal_name_full 'Dalton transactions (Cambridge, England : 2003)'
_journal_page_first 1336
_journal_page_last 1345
_journal_paper_doi 10.1039/d3dt03459c
_journal_volume 53
_journal_year 2024
_chemical_formula_sum 'C39 H35 Eu N2 O6'
_chemical_formula_weight 779.65
_chemical_name_systematic
;
[tri(2,4-dimetybenzoato)(1,10-phenanthroline)europium]
;
_space_group_IT_number 15
_space_group_name_Hall '-C 2yc'
_space_group_name_H-M_alt 'C 1 2/c 1'
_symmetry_cell_setting monoclinic
_symmetry_space_group_name_H-M 'C 1 2/c 1'
_atom_sites_solution_hydrogens geom
_atom_sites_solution_primary direct
_atom_sites_solution_secondary difmap
_audit_block_doi 10.5517/cc9mc6g
_audit_creation_method SHELXL-97
_audit_update_record
;
2005-10-16 deposited with the CCDC.	2023-12-07 downloaded from the CCDC.
;
_cell_angle_alpha 90.00
_cell_angle_beta 101.176(2)
_cell_angle_gamma 90.00
_cell_formula_units_Z 8
_cell_length_a 27.500(3)
_cell_length_b 15.6784(15)
_cell_length_c 16.0249(16)
_cell_measurement_reflns_used 7017
_cell_measurement_temperature 294(2)
_cell_measurement_theta_max 26.22
_cell_measurement_theta_min 2.60
_cell_volume 6778.2(12)
_computing_cell_refinement 'Bruker SMART'
_computing_data_collection 'Bruker SMART'
_computing_data_reduction 'Bruker SAINT'
_computing_molecular_graphics 'Bruker SHELXTL'
_computing_publication_material 'Bruker SHELXTL'
_computing_structure_refinement 'SHELXL-97 (Sheldrick, 1997)'
_computing_structure_solution 'SHELXS-97 (Sheldrick, 1990)'
_diffrn_ambient_temperature 294(2)
_diffrn_measured_fraction_theta_full 0.997
_diffrn_measured_fraction_theta_max 0.997
_diffrn_measurement_device_type 'CCD area detector'
_diffrn_measurement_method 'phi and omega scans'
_diffrn_radiation_monochromator graphite
_diffrn_radiation_source 'fine-focus sealed tube'
_diffrn_radiation_type MoK\a
_diffrn_radiation_wavelength 0.71073
_diffrn_reflns_av_R_equivalents 0.0350
_diffrn_reflns_av_sigmaI/netI 0.0434
_diffrn_reflns_limit_h_max 34
_diffrn_reflns_limit_h_min -31
_diffrn_reflns_limit_k_max 19
_diffrn_reflns_limit_k_min -14
_diffrn_reflns_limit_l_max 15
_diffrn_reflns_limit_l_min -19
_diffrn_reflns_number 18814
_diffrn_reflns_theta_full 26.30
_diffrn_reflns_theta_max 26.30
_diffrn_reflns_theta_min 1.50
_exptl_absorpt_coefficient_mu 1.901
_exptl_absorpt_correction_T_max 1.000000
_exptl_absorpt_correction_T_min 0.703773
_exptl_absorpt_correction_type MULTI-ACSN
_exptl_absorpt_process_details SADABS
_exptl_crystal_colour colorless
_exptl_crystal_density_diffrn 1.528
_exptl_crystal_density_meas ?
_exptl_crystal_density_method 'not measured'
_exptl_crystal_description prism
_exptl_crystal_F_000 3152
_exptl_crystal_size_max 0.20
_exptl_crystal_size_mid 0.10
_exptl_crystal_size_min 0.08
_refine_diff_density_max 0.891
_refine_diff_density_min -0.821
_refine_diff_density_rms 0.089
_refine_ls_extinction_method none
_refine_ls_goodness_of_fit_ref 1.048
_refine_ls_hydrogen_treatment mixed
_refine_ls_matrix_type full
_refine_ls_number_parameters 439
_refine_ls_number_reflns 6861
_refine_ls_number_restraints 0
_refine_ls_restrained_S_all 1.048
_refine_ls_R_factor_all 0.0462
_refine_ls_R_factor_gt 0.0284
_refine_ls_shift/su_max 0.003
_refine_ls_shift/su_mean 0.000
_refine_ls_structure_factor_coef Fsqd
_refine_ls_weighting_details 'calc w=1/[\s^2^(Fo^2^)+(0.0238P)^2^+6.0687P] where P=(Fo^2^+2Fc^2^)/3'
_refine_ls_weighting_scheme calc
_refine_ls_wR_factor_gt 0.0584
_refine_ls_wR_factor_ref 0.0645
_reflns_number_gt 5331
_reflns_number_total 6861
_reflns_threshold_expression >2sigma(I)
_cod_data_source_file d3dt03459c2.cif
_cod_data_source_block 50823a
_cod_depositor_comments
;
The following automatic conversions were performed:

data item '_symmetry_cell_setting' value 'Monoclinic' was changed to
'monoclinic' in accordance with the
/home/data/users/saulius/crontab/automatic-downloads/rss-feeds/RSC/lib/dictionaries/cif_core.dic
dictionary named 'cif_core.dic' version 2.4.2 last updated on
2011-04-26.

data item '_exptl_crystal_density_meas' value 'NONE' was changed to
'?' -- the value is perceived as not measured.

Automatic conversion script
Id: cif_fix_values 8170 2020-07-09 18:12:32Z antanas 

 Adding full bibliography for 7714659--7714661.cif.
;
_cod_original_sg_symbol_H-M C2/c
_cod_database_code 7714661

loop_
_symmetry_equiv_pos_as_xyz
'x, y, z'
'-x, y, -z+1/2'
'x+1/2, y+1/2, z'
'-x+1/2, y+1/2, -z+1/2'
'-x, -y, -z'
'x, -y, z-1/2'
'-x+1/2, -y+1/2, -z'
'x+1/2, -y+1/2, z-1/2'

loop_
_atom_site_label
_atom_site_type_symbol
_atom_site_fract_x
_atom_site_fract_y
_atom_site_fract_z
_atom_site_U_iso_or_equiv
_atom_site_adp_type
_atom_site_occupancy
_atom_site_symmetry_multiplicity
_atom_site_calc_flag
_atom_site_refinement_flags
_atom_site_disorder_assembly
_atom_site_disorder_group
Eu1 Eu 0.290196(6) 0.160832(10) 0.079478(9) 0.02270(6) Uani 1 1 d . . .
N1 N 0.32017(11) 0.00684(17) 0.04922(16) 0.0304(7) Uani 1 1 d . . .
N2 N 0.27492(11) 0.03978(16) 0.18236(16) 0.0309(7) Uani 1 1 d . . .
C1 C 0.34574(14) -0.0104(2) -0.0107(2) 0.0404(9) Uani 1 1 d . . .
H1 H 0.3600 0.0348 -0.0348 0.049 Uiso 1 1 calc R . .
C2 C 0.35246(18) -0.0925(3) -0.0397(3) 0.0560(12) Uani 1 1 d . . .
H2 H 0.3714 -0.1018 -0.0810 0.067 Uiso 1 1 calc R . .
C3 C 0.33067(17) -0.1591(3) -0.0061(2) 0.0503(11) Uani 1 1 d . . .
H3 H 0.3336 -0.2141 -0.0262 0.060 Uiso 1 1 calc R . .
C4 C 0.30394(15) -0.1448(2) 0.0585(2) 0.0367(9) Uani 1 1 d . . .
C5 C 0.28106(16) -0.2119(2) 0.0999(3) 0.0486(11) Uani 1 1 d . . .
H5 H 0.2828 -0.2680 0.0818 0.058 Uiso 1 1 calc R . .
C6 C 0.25767(15) -0.1949(2) 0.1630(2) 0.0429(10) Uani 1 1 d . . .
H6 H 0.2428 -0.2390 0.1876 0.052 Uiso 1 1 calc R . .
C7 C 0.25495(14) -0.1098(2) 0.1939(2) 0.0349(8) Uani 1 1 d . . .
C8 C 0.23453(15) -0.0912(2) 0.2656(2) 0.0434(10) Uani 1 1 d . . .
H8 H 0.2200 -0.1340 0.2927 0.052 Uiso 1 1 calc R . .
C9 C 0.23642(17) -0.0099(3) 0.2947(2) 0.0516(11) Uani 1 1 d . . .
H9 H 0.2246 0.0032 0.3437 0.062 Uiso 1 1 calc R . .
C10 C 0.25621(16) 0.0542(2) 0.2507(2) 0.0425(10) Uani 1 1 d . . .
H10 H 0.2562 0.1099 0.2707 0.051 Uiso 1 1 calc R . .
C11 C 0.27563(13) -0.0427(2) 0.15498(19) 0.0274(7) Uani 1 1 d . . .
C12 C 0.29998(12) -0.0598(2) 0.08511(19) 0.0281(8) Uani 1 1 d . . .
O1 O 0.37551(9) 0.14751(16) 0.15005(15) 0.0404(6) Uani 1 1 d . . .
O2 O 0.32728(9) 0.20946(15) 0.22638(14) 0.0365(6) Uani 1 1 d . . .
O3 O 0.30127(10) 0.30670(15) 0.06042(15) 0.0381(6) Uani 1 1 d . . .
O4 O 0.27699(9) 0.42583(14) -0.00647(15) 0.0376(6) Uani 1 1 d . . .
O5 O 0.31700(9) 0.17413(14) -0.05117(14) 0.0341(6) Uani 1 1 d . . .
O6 O 0.28027(9) 0.28362(14) -0.12748(13) 0.0308(5) Uani 1 1 d . . .
C13 C 0.36881(14) 0.1813(2) 0.2193(2) 0.0323(8) Uani 1 1 d . . .
C14 C 0.41205(14) 0.1847(2) 0.2924(2) 0.0387(9) Uani 1 1 d . . .
C15 C 0.41912(15) 0.2506(3) 0.3523(2) 0.0483(10) Uani 1 1 d . . .
C16 C 0.45991(18) 0.2449(4) 0.4192(3) 0.0666(14) Uani 1 1 d . . .
H16 H 0.4651 0.2887 0.4591 0.080 Uiso 1 1 calc R . .
C17 C 0.49258(18) 0.1783(5) 0.4292(3) 0.0808(18) Uani 1 1 d . . .
C18 C 0.48521(19) 0.1135(4) 0.3700(3) 0.0896(19) Uani 1 1 d . . .
H18 H 0.5069 0.0673 0.3756 0.108 Uiso 1 1 calc R . .
C19 C 0.44525(17) 0.1172(3) 0.3019(3) 0.0637(13) Uani 1 1 d . . .
H19 H 0.4407 0.0735 0.2619 0.076 Uiso 1 1 calc R . .
C20 C 0.38600(19) 0.3276(3) 0.3449(3) 0.0676(14) Uani 1 1 d . . .
H20A H 0.3831 0.3521 0.2893 0.101 Uiso 1 1 calc R . .
H20B H 0.3999 0.3689 0.3871 0.101 Uiso 1 1 calc R . .
H20C H 0.3538 0.3110 0.3538 0.101 Uiso 1 1 calc R . .
C21 C 0.5377(2) 0.1760(5) 0.5024(3) 0.124(3) Uani 1 1 d . . .
H21A H 0.5389 0.2277 0.5349 0.186 Uiso 1 1 calc R . .
H21B H 0.5674 0.1708 0.4797 0.186 Uiso 1 1 calc R . .
H21C H 0.5349 0.1280 0.5385 0.186 Uiso 1 1 calc R . .
C22 C 0.30947(13) 0.3824(2) 0.0392(2) 0.0278(8) Uani 1 1 d . . .
C23 C 0.36030(12) 0.4191(2) 0.06909(19) 0.0273(7) Uani 1 1 d . . .
C24 C 0.37142(13) 0.5058(2) 0.0586(2) 0.0339(8) Uani 1 1 d . . .
C25 C 0.42051(15) 0.5312(3) 0.0823(2) 0.0492(11) Uani 1 1 d . . .
H25 H 0.4281 0.5882 0.0756 0.059 Uiso 1 1 calc R . .
C26 C 0.45856(16) 0.4763(3) 0.1154(3) 0.0584(12) Uani 1 1 d . . .
C27 C 0.44671(17) 0.3927(3) 0.1277(3) 0.0666(13) Uani 1 1 d . . .
H27 H 0.4715 0.3548 0.1521 0.080 Uiso 1 1 calc R . .
C28 C 0.39843(15) 0.3643(2) 0.1043(3) 0.0468(10) Uani 1 1 d . . .
H28 H 0.3913 0.3072 0.1123 0.056 Uiso 1 1 calc R . .
C29 C 0.33365(16) 0.5725(2) 0.0223(3) 0.0575(12) Uani 1 1 d . . .
H29A H 0.3485 0.6281 0.0304 0.086 Uiso 1 1 calc R . .
H29B H 0.3060 0.5697 0.0507 0.086 Uiso 1 1 calc R . .
H29C H 0.3224 0.5623 -0.0374 0.086 Uiso 1 1 calc R . .
C30 C 0.51182(18) 0.5085(4) 0.1375(4) 0.101(2) Uani 1 1 d . . .
H30A H 0.5120 0.5668 0.1561 0.151 Uiso 1 1 calc R . .
H30B H 0.5267 0.5050 0.0882 0.151 Uiso 1 1 calc R . .
H30C H 0.5303 0.4741 0.1823 0.151 Uiso 1 1 calc R . .
C31 C 0.31400(12) 0.2285(2) -0.1100(2) 0.0271(7) Uani 1 1 d . . .
C32 C 0.35221(13) 0.2242(2) -0.16569(19) 0.0309(8) Uani 1 1 d . . .
C33 C 0.37417(14) 0.2975(3) -0.1931(2) 0.0395(9) Uani 1 1 d . . .
C34 C 0.40592(15) 0.2865(3) -0.2501(2) 0.0540(11) Uani 1 1 d . . .
H34 H 0.4205 0.3346 -0.2687 0.065 Uiso 1 1 calc R . .
C35 C 0.41673(15) 0.2082(4) -0.2803(2) 0.0573(12) Uani 1 1 d . . .
C36 C 0.39618(16) 0.1361(3) -0.2508(2) 0.0549(12) Uani 1 1 d . . .
H36 H 0.4035 0.0824 -0.2696 0.066 Uiso 1 1 calc R . .
C37 C 0.36451(14) 0.1442(2) -0.1929(2) 0.0411(9) Uani 1 1 d . . .
H37 H 0.3515 0.0956 -0.1722 0.049 Uiso 1 1 calc R . .
C38 C 0.36712(17) 0.3853(3) -0.1609(3) 0.0606(12) Uani 1 1 d . . .
H38A H 0.3882 0.3929 -0.1062 0.091 Uiso 1 1 calc R . .
H38B H 0.3331 0.3927 -0.1559 0.091 Uiso 1 1 calc R . .
H38C H 0.3755 0.4267 -0.1999 0.091 Uiso 1 1 calc R . .
C39 C 0.4502(2) 0.1990(4) -0.3457(3) 0.0938(19) Uani 1 1 d . . .
H39A H 0.4332 0.2203 -0.3997 0.141 Uiso 1 1 calc R . .
H39B H 0.4582 0.1399 -0.3512 0.141 Uiso 1 1 calc R . .
H39C H 0.4801 0.2309 -0.3272 0.141 Uiso 1 1 calc R . .

loop_
_atom_site_aniso_label
_atom_site_aniso_U_11
_atom_site_aniso_U_22
_atom_site_aniso_U_33
_atom_site_aniso_U_23
_atom_site_aniso_U_13
_atom_site_aniso_U_12
Eu1 0.02581(9) 0.01952(8) 0.02345(9) -0.00005(7) 0.00647(6) -0.00165(8)
N1 0.0371(18) 0.0292(16) 0.0264(14) 0.0029(12) 0.0099(13) 0.0051(13)
N2 0.0421(19) 0.0267(15) 0.0258(15) 0.0012(12) 0.0113(13) 0.0024(13)
C1 0.047(2) 0.034(2) 0.044(2) 0.0057(17) 0.0193(18) 0.0079(17)
C2 0.079(3) 0.048(3) 0.049(2) 0.003(2) 0.034(2) 0.023(2)
C3 0.071(3) 0.034(2) 0.048(2) -0.008(2) 0.014(2) 0.014(2)
C4 0.050(2) 0.0238(19) 0.0328(19) -0.0012(14) 0.0002(17) 0.0066(16)
C5 0.071(3) 0.0189(19) 0.054(3) 0.0051(17) 0.009(2) -0.0027(18)
C6 0.053(3) 0.0266(19) 0.048(2) 0.0093(18) 0.008(2) -0.0027(18)
C7 0.041(2) 0.030(2) 0.0325(19) 0.0099(15) 0.0014(16) 0.0005(16)
C8 0.054(3) 0.038(2) 0.042(2) 0.0159(18) 0.0162(19) 0.0008(18)
C9 0.075(3) 0.046(3) 0.042(2) 0.0079(19) 0.032(2) 0.001(2)
C10 0.069(3) 0.0301(19) 0.034(2) -0.0002(16) 0.0229(19) -0.0004(18)
C11 0.033(2) 0.0234(17) 0.0243(17) 0.0029(13) 0.0025(14) 0.0021(14)
C12 0.032(2) 0.0233(17) 0.0268(17) 0.0022(14) 0.0011(15) 0.0024(14)
O1 0.0328(15) 0.0526(17) 0.0345(13) -0.0091(12) 0.0034(11) 0.0020(12)
O2 0.0311(15) 0.0420(15) 0.0350(13) -0.0068(11) 0.0030(11) 0.0001(11)
O3 0.0533(18) 0.0243(12) 0.0407(14) -0.0047(11) 0.0193(12) -0.0145(11)
O4 0.0340(15) 0.0299(13) 0.0454(14) -0.0048(12) -0.0007(12) -0.0037(11)
O5 0.0437(16) 0.0314(14) 0.0302(12) 0.0046(10) 0.0148(11) 0.0034(11)
O6 0.0323(14) 0.0296(13) 0.0317(12) 0.0023(10) 0.0095(10) 0.0029(10)
C13 0.032(2) 0.031(2) 0.0332(19) 0.0013(15) 0.0036(16) -0.0033(15)
C14 0.028(2) 0.056(3) 0.0308(19) 0.0035(17) 0.0014(16) -0.0014(17)
C15 0.037(2) 0.075(3) 0.034(2) -0.006(2) 0.0081(18) -0.016(2)
C16 0.043(3) 0.123(4) 0.032(2) -0.012(3) 0.003(2) -0.021(3)
C17 0.040(3) 0.168(6) 0.033(2) 0.003(3) 0.005(2) 0.002(3)
C18 0.056(4) 0.145(6) 0.064(3) 0.017(4) 0.003(3) 0.039(4)
C19 0.047(3) 0.092(4) 0.049(3) 0.001(3) 0.003(2) 0.015(3)
C20 0.071(4) 0.071(3) 0.059(3) -0.027(2) 0.008(2) -0.017(3)
C21 0.048(4) 0.267(10) 0.048(3) 0.010(4) -0.008(3) 0.005(5)
C22 0.035(2) 0.0235(18) 0.0285(17) -0.0071(15) 0.0143(16) -0.0053(15)
C23 0.030(2) 0.0252(17) 0.0271(17) -0.0025(14) 0.0064(14) -0.0023(14)
C24 0.035(2) 0.0291(19) 0.0386(19) -0.0030(15) 0.0087(16) -0.0077(15)
C25 0.044(3) 0.046(3) 0.056(3) -0.004(2) 0.008(2) -0.018(2)
C26 0.035(3) 0.068(3) 0.071(3) -0.005(3) 0.005(2) -0.011(2)
C27 0.034(3) 0.069(3) 0.092(4) 0.013(3) 0.000(2) 0.010(2)
C28 0.040(3) 0.035(2) 0.064(3) 0.0098(19) 0.007(2) -0.0009(17)
C29 0.053(3) 0.028(2) 0.089(3) 0.014(2) 0.008(2) -0.0075(19)
C30 0.039(3) 0.125(5) 0.133(5) -0.013(4) 0.003(3) -0.029(3)
C31 0.028(2) 0.0276(18) 0.0264(17) -0.0059(14) 0.0058(14) -0.0066(14)
C32 0.029(2) 0.042(2) 0.0213(16) 0.0018(15) 0.0034(14) 0.0040(16)
C33 0.028(2) 0.057(2) 0.0323(19) 0.0034(18) 0.0053(16) -0.0052(18)
C34 0.040(3) 0.084(3) 0.041(2) 0.008(2) 0.0141(19) -0.012(2)
C35 0.031(2) 0.109(4) 0.034(2) -0.002(2) 0.0120(18) 0.000(2)
C36 0.046(3) 0.079(3) 0.041(2) -0.011(2) 0.011(2) 0.021(2)
C37 0.042(2) 0.049(2) 0.034(2) 0.0015(17) 0.0109(17) 0.0138(18)
C38 0.058(3) 0.053(3) 0.076(3) 0.004(2) 0.025(2) -0.017(2)
C39 0.065(4) 0.167(6) 0.061(3) -0.008(4) 0.041(3) 0.001(4)

loop_
_atom_type_symbol
_atom_type_description
_atom_type_scat_dispersion_real
_atom_type_scat_dispersion_imag
_atom_type_scat_source
C C 0.0033 0.0016 'International Tables Vol C Tables 4.2.6.8 and 6.1.1.4'
H H 0.0000 0.0000 'International Tables Vol C Tables 4.2.6.8 and 6.1.1.4'
N N 0.0061 0.0033 'International Tables Vol C Tables 4.2.6.8 and 6.1.1.4'
O O 0.0106 0.0060 'International Tables Vol C Tables 4.2.6.8 and 6.1.1.4'
Eu Eu -0.1578 3.6682 'International Tables Vol C Tables 4.2.6.8 and 6.1.1.4'

loop_
_citation_id
_citation_doi
_citation_year
1 10.1080/00958970600783993 2007

loop_
_geom_angle_atom_site_label_1
_geom_angle_atom_site_label_2
_geom_angle_atom_site_label_3
_geom_angle
_geom_angle_site_symmetry_1
_geom_angle_site_symmetry_3
_geom_angle_publ_flag
O3 Eu1 O5 74.12(8) . . ?
O3 Eu1 O6 79.58(8) . 7 ?
O5 Eu1 O6 131.85(8) . 7 ?
O3 Eu1 O4 126.63(9) . 7 ?
O5 Eu1 O4 87.76(8) . 7 ?
O6 Eu1 O4 76.56(8) 7 7 ?
O3 Eu1 O1 90.37(9) . . ?
O5 Eu1 O1 88.91(8) . . ?
O6 Eu1 O1 131.23(8) 7 . ?
O4 Eu1 O1 139.97(8) 7 . ?
O3 Eu1 O2 77.55(8) . . ?
O5 Eu1 O2 131.98(8) . . ?
O6 Eu1 O2 78.07(8) 7 . ?
O4 Eu1 O2 139.97(8) 7 . ?
O1 Eu1 O2 53.19(8) . . ?
O3 Eu1 N2 147.01(8) . . ?
O5 Eu1 N2 138.03(8) . . ?
O6 Eu1 N2 79.68(8) 7 . ?
O4 Eu1 N2 72.13(8) 7 . ?
O1 Eu1 N2 84.34(9) . . ?
O2 Eu1 N2 73.25(8) . . ?
O3 Eu1 N1 145.35(9) . . ?
O5 Eu1 N1 75.77(8) . . ?
O6 Eu1 N1 134.36(8) 7 . ?
O4 Eu1 N1 68.29(9) 7 . ?
O1 Eu1 N1 72.24(9) . . ?
O2 Eu1 N1 111.67(8) . . ?
N2 Eu1 N1 62.70(8) . . ?
O3 Eu1 C13 83.86(9) . . ?
O5 Eu1 C13 111.87(9) . . ?
O6 Eu1 C13 104.39(9) 7 . ?
O4 Eu1 C13 148.26(9) 7 . ?
O1 Eu1 C13 26.84(9) . . ?
O2 Eu1 C13 26.36(9) . . ?
N2 Eu1 C13 76.82(9) . . ?
N1 Eu1 C13 91.81(9) . . ?
O3 Eu1 O3 81.45(8) . 7 ?
O5 Eu1 O3 71.95(7) . 7 ?
O6 Eu1 O3 64.71(7) 7 7 ?
O4 Eu1 O3 45.20(7) 7 7 ?
O1 Eu1 O3 160.58(7) . 7 ?
O2 Eu1 O3 139.91(7) . 7 ?
N2 Eu1 O3 111.95(8) . 7 ?
N1 Eu1 O3 105.05(7) . 7 ?
C13 Eu1 O3 163.08(8) . 7 ?
O3 Eu1 C22 104.86(9) . 7 ?
O5 Eu1 C22 82.27(8) . 7 ?
O6 Eu1 C22 66.41(8) 7 7 ?
O4 Eu1 C22 21.88(8) 7 7 ?
O1 Eu1 C22 159.44(8) . 7 ?
O2 Eu1 C22 142.95(8) . 7 ?
N2 Eu1 C22 89.85(9) . 7 ?
N1 Eu1 C22 87.56(9) . 7 ?
C13 Eu1 C22 165.24(9) . 7 ?
O3 Eu1 C22 23.71(7) 7 7 ?
O3 Eu1 Eu1 47.40(6) . 7 ?
O5 Eu1 Eu1 67.32(6) . 7 ?
O6 Eu1 Eu1 65.14(5) 7 7 ?
O4 Eu1 Eu1 79.24(6) 7 7 ?
O1 Eu1 Eu1 134.89(6) . 7 ?
O2 Eu1 Eu1 116.58(6) . 7 ?
N2 Eu1 Eu1 138.85(6) . 7 ?
N1 Eu1 Eu1 131.22(6) . 7 ?
C13 Eu1 Eu1 130.66(7) . 7 ?
O3 Eu1 Eu1 34.04(4) 7 7 ?
C22 Eu1 Eu1 57.56(6) 7 7 ?
C1 N1 C12 117.8(3) . . ?
C1 N1 Eu1 123.5(2) . . ?
C12 N1 Eu1 117.3(2) . . ?
C10 N2 C11 117.5(3) . . ?
C10 N2 Eu1 122.6(2) . . ?
C11 N2 Eu1 118.20(19) . . ?
N1 C1 C2 123.7(4) . . ?
N1 C1 H1 118.2 . . ?
C2 C1 H1 118.2 . . ?
C3 C2 C1 118.6(4) . . ?
C3 C2 H2 120.7 . . ?
C1 C2 H2 120.7 . . ?
C2 C3 C4 120.3(4) . . ?
C2 C3 H3 119.9 . . ?
C4 C3 H3 119.9 . . ?
C3 C4 C12 117.2(3) . . ?
C3 C4 C5 124.0(3) . . ?
C12 C4 C5 118.8(3) . . ?
C6 C5 C4 121.3(4) . . ?
C6 C5 H5 119.3 . . ?
C4 C5 H5 119.3 . . ?
C5 C6 C7 121.1(3) . . ?
C5 C6 H6 119.4 . . ?
C7 C6 H6 119.4 . . ?
C11 C7 C8 118.1(3) . . ?
C11 C7 C6 119.6(3) . . ?
C8 C7 C6 122.2(3) . . ?
C9 C8 C7 118.8(3) . . ?
C9 C8 H8 120.6 . . ?
C7 C8 H8 120.6 . . ?
C8 C9 C10 119.8(4) . . ?
C8 C9 H9 120.1 . . ?
C10 C9 H9 120.1 . . ?
N2 C10 C9 123.3(3) . . ?
N2 C10 H10 118.4 . . ?
C9 C10 H10 118.4 . . ?
N2 C11 C7 122.4(3) . . ?
N2 C11 C12 117.7(3) . . ?
C7 C11 C12 119.9(3) . . ?
N1 C12 C4 122.4(3) . . ?
N1 C12 C11 118.4(3) . . ?
C4 C12 C11 119.1(3) . . ?
C13 O1 Eu1 94.6(2) . . ?
C13 O2 Eu1 91.1(2) . . ?
C22 O3 Eu1 170.9(2) . . ?
C22 O3 Eu1 79.2(2) . 7 ?
Eu1 O3 Eu1 98.55(8) . 7 ?
C22 O4 Eu1 111.9(2) . 7 ?
C31 O5 Eu1 137.4(2) . . ?
C31 O6 Eu1 142.1(2) . 7 ?
O2 C13 O1 121.0(3) . . ?
O2 C13 C14 121.1(3) . . ?
O1 C13 C14 117.9(3) . . ?
O2 C13 Eu1 62.49(18) . . ?
O1 C13 Eu1 58.53(17) . . ?
C14 C13 Eu1 175.1(3) . . ?
C19 C14 C15 119.2(4) . . ?
C19 C14 C13 117.7(4) . . ?
C15 C14 C13 123.1(3) . . ?
C16 C15 C14 117.6(4) . . ?
C16 C15 C20 119.7(4) . . ?
C14 C15 C20 122.6(4) . . ?
C17 C16 C15 123.4(5) . . ?
C17 C16 H16 118.3 . . ?
C15 C16 H16 118.3 . . ?
C16 C17 C18 118.5(4) . . ?
C16 C17 C21 121.6(6) . . ?
C18 C17 C21 119.9(6) . . ?
C17 C18 C19 119.8(5) . . ?
C17 C18 H18 120.1 . . ?
C19 C18 H18 120.1 . . ?
C14 C19 C18 121.4(5) . . ?
C14 C19 H19 119.3 . . ?
C18 C19 H19 119.3 . . ?
C15 C20 H20A 109.5 . . ?
C15 C20 H20B 109.5 . . ?
H20A C20 H20B 109.5 . . ?
C15 C20 H20C 109.5 . . ?
H20A C20 H20C 109.5 . . ?
H20B C20 H20C 109.5 . . ?
C17 C21 H21A 109.5 . . ?
C17 C21 H21B 109.5 . . ?
H21A C21 H21B 109.5 . . ?
C17 C21 H21C 109.5 . . ?
H21A C21 H21C 109.5 . . ?
H21B C21 H21C 109.5 . . ?
O4 C22 O3 121.8(3) . . ?
O4 C22 C23 119.7(3) . . ?
O3 C22 C23 118.5(3) . . ?
O4 C22 Eu1 46.19(16) . 7 ?
O3 C22 Eu1 77.11(19) . 7 ?
C23 C22 Eu1 159.9(2) . 7 ?
C28 C23 C24 118.7(3) . . ?
C28 C23 C22 118.3(3) . . ?
C24 C23 C22 122.8(3) . . ?
C25 C24 C23 117.8(3) . . ?
C25 C24 C29 117.8(3) . . ?
C23 C24 C29 124.4(3) . . ?
C26 C25 C24 123.5(4) . . ?
C26 C25 H25 118.3 . . ?
C24 C25 H25 118.3 . . ?
C27 C26 C25 117.8(4) . . ?
C27 C26 C30 121.8(5) . . ?
C25 C26 C30 120.4(4) . . ?
C26 C27 C28 120.7(4) . . ?
C26 C27 H27 119.6 . . ?
C28 C27 H27 119.6 . . ?
C27 C28 C23 121.4(4) . . ?
C27 C28 H28 119.3 . . ?
C23 C28 H28 119.3 . . ?
C24 C29 H29A 109.5 . . ?
C24 C29 H29B 109.5 . . ?
H29A C29 H29B 109.5 . . ?
C24 C29 H29C 109.5 . . ?
H29A C29 H29C 109.5 . . ?
H29B C29 H29C 109.5 . . ?
C26 C30 H30A 109.5 . . ?
C26 C30 H30B 109.5 . . ?
H30A C30 H30B 109.5 . . ?
C26 C30 H30C 109.5 . . ?
H30A C30 H30C 109.5 . . ?
H30B C30 H30C 109.5 . . ?
O6 C31 O5 124.6(3) . . ?
O6 C31 C32 117.9(3) . . ?
O5 C31 C32 117.4(3) . . ?
C37 C32 C33 119.6(3) . . ?
C37 C32 C31 117.8(3) . . ?
C33 C32 C31 122.6(3) . . ?
C34 C33 C32 117.8(4) . . ?
C34 C33 C38 118.7(4) . . ?
C32 C33 C38 123.5(3) . . ?
C35 C34 C33 123.2(4) . . ?
C35 C34 H34 118.4 . . ?
C33 C34 H34 118.4 . . ?
C34 C35 C36 118.5(4) . . ?
C34 C35 C39 121.7(5) . . ?
C36 C35 C39 119.7(5) . . ?
C35 C36 C37 120.0(4) . . ?
C35 C36 H36 120.0 . . ?
C37 C36 H36 120.0 . . ?
C32 C37 C36 120.8(4) . . ?
C32 C37 H37 119.6 . . ?
C36 C37 H37 119.6 . . ?
C33 C38 H38A 109.5 . . ?
C33 C38 H38B 109.5 . . ?
H38A C38 H38B 109.5 . . ?
C33 C38 H38C 109.5 . . ?
H38A C38 H38C 109.5 . . ?
H38B C38 H38C 109.5 . . ?
C35 C39 H39A 109.5 . . ?
C35 C39 H39B 109.5 . . ?
H39A C39 H39B 109.5 . . ?
C35 C39 H39C 109.5 . . ?
H39A C39 H39C 109.5 . . ?
H39B C39 H39C 109.5 . . ?

loop_
_geom_bond_atom_site_label_1
_geom_bond_atom_site_label_2
_geom_bond_distance
_geom_bond_site_symmetry_2
_geom_bond_publ_flag
Eu1 O3 2.335(2) . ?
Eu1 O5 2.360(2) . ?
Eu1 O6 2.384(2) 7 ?
Eu1 O4 2.406(2) 7 ?
Eu1 O1 2.408(2) . ?
Eu1 O2 2.496(2) . ?
Eu1 N2 2.601(3) . ?
Eu1 N1 2.626(3) . ?
Eu1 C13 2.814(3) . ?
Eu1 O3 3.070(3) 7 ?
Eu1 C22 3.094(3) 7 ?
Eu1 Eu1 4.1244(4) 7 ?
N1 C1 1.323(4) . ?
N1 C12 1.362(4) . ?
N2 C10 1.316(4) . ?
N2 C11 1.367(4) . ?
C1 C2 1.393(5) . ?
C1 H1 0.9300 . ?
C2 C3 1.365(6) . ?
C2 H2 0.9300 . ?
C3 C4 1.398(5) . ?
C3 H3 0.9300 . ?
C4 C12 1.410(4) . ?
C4 C5 1.450(5) . ?
C5 C6 1.327(5) . ?
C5 H5 0.9300 . ?
C6 C7 1.430(5) . ?
C6 H6 0.9300 . ?
C7 C11 1.399(4) . ?
C7 C8 1.404(5) . ?
C8 C9 1.355(5) . ?
C8 H8 0.9300 . ?
C9 C10 1.398(5) . ?
C9 H9 0.9300 . ?
C10 H10 0.9300 . ?
C11 C12 1.437(4) . ?
O1 C13 1.275(4) . ?
O2 C13 1.250(4) . ?
O3 C22 1.266(4) . ?
O3 Eu1 3.070(3) 7 ?
O4 C22 1.243(4) . ?
O4 Eu1 2.407(2) 7 ?
O5 C31 1.262(4) . ?
O6 C31 1.259(4) . ?
O6 Eu1 2.384(2) 7 ?
C13 C14 1.500(5) . ?
C14 C19 1.386(6) . ?
C14 C15 1.398(5) . ?
C15 C16 1.397(6) . ?
C15 C20 1.503(6) . ?
C16 C17 1.367(7) . ?
C16 H16 0.9300 . ?
C17 C18 1.378(8) . ?
C17 C21 1.533(6) . ?
C18 C19 1.392(6) . ?
C18 H18 0.9300 . ?
C19 H19 0.9300 . ?
C20 H20A 0.9600 . ?
C20 H20B 0.9600 . ?
C20 H20C 0.9600 . ?
C21 H21A 0.9600 . ?
C21 H21B 0.9600 . ?
C21 H21C 0.9600 . ?
C22 C23 1.502(4) . ?
C22 Eu1 3.094(3) 7 ?
C23 C28 1.389(5) . ?
C23 C24 1.410(4) . ?
C24 C25 1.388(5) . ?
C24 C29 1.510(5) . ?
C25 C26 1.379(6) . ?
C25 H25 0.9300 . ?
C26 C27 1.374(6) . ?
C26 C30 1.525(6) . ?
C27 C28 1.382(6) . ?
C27 H27 0.9300 . ?
C28 H28 0.9300 . ?
C29 H29A 0.9600 . ?
C29 H29B 0.9600 . ?
C29 H29C 0.9600 . ?
C30 H30A 0.9600 . ?
C30 H30B 0.9600 . ?
C30 H30C 0.9600 . ?
C31 C32 1.506(4) . ?
C32 C37 1.390(5) . ?
C32 C33 1.408(5) . ?
C33 C34 1.392(5) . ?
C33 C38 1.496(6) . ?
C34 C35 1.375(6) . ?
C34 H34 0.9300 . ?
C35 C36 1.387(6) . ?
C35 C39 1.528(6) . ?
C36 C37 1.397(5) . ?
C36 H36 0.9300 . ?
C37 H37 0.9300 . ?
C38 H38A 0.9600 . ?
C38 H38B 0.9600 . ?
C38 H38C 0.9600 . ?
C39 H39A 0.9600 . ?
C39 H39B 0.9600 . ?
C39 H39C 0.9600 . ?

loop_
_geom_torsion_atom_site_label_1
_geom_torsion_atom_site_label_2
_geom_torsion_atom_site_label_3
_geom_torsion_atom_site_label_4
_geom_torsion
_geom_torsion_site_symmetry_1
_geom_torsion_site_symmetry_2
_geom_torsion_site_symmetry_3
_geom_torsion_site_symmetry_4
_geom_torsion_publ_flag
O3 Eu1 N1 C1 -18.5(4) . . . . ?
O5 Eu1 N1 C1 11.8(3) . . . . ?
O6 Eu1 N1 C1 147.4(3) 7 . . . ?
O4 Eu1 N1 C1 105.1(3) 7 . . . ?
O1 Eu1 N1 C1 -81.7(3) . . . . ?
O2 Eu1 N1 C1 -118.1(3) . . . . ?
N2 Eu1 N1 C1 -174.5(3) . . . . ?
C13 Eu1 N1 C1 -100.3(3) . . . . ?
O3 Eu1 N1 C1 78.3(3) 7 . . . ?
C22 Eu1 N1 C1 94.4(3) 7 . . . ?
Eu1 Eu1 N1 C1 53.1(3) 7 . . . ?
O3 Eu1 N1 C12 175.0(2) . . . . ?
O5 Eu1 N1 C12 -154.7(2) . . . . ?
O6 Eu1 N1 C12 -19.0(3) 7 . . . ?
O4 Eu1 N1 C12 -61.4(2) 7 . . . ?
O1 Eu1 N1 C12 111.9(2) . . . . ?
O2 Eu1 N1 C12 75.4(2) . . . . ?
N2 Eu1 N1 C12 19.1(2) . . . . ?
C13 Eu1 N1 C12 93.2(2) . . . . ?
O3 Eu1 N1 C12 -88.2(2) 7 . . . ?
C22 Eu1 N1 C12 -72.0(2) 7 . . . ?
Eu1 Eu1 N1 C12 -113.3(2) 7 . . . ?
O3 Eu1 N2 C10 20.5(4) . . . . ?
O5 Eu1 N2 C10 -175.6(3) . . . . ?
O6 Eu1 N2 C10 -31.3(3) 7 . . . ?
O4 Eu1 N2 C10 -110.4(3) 7 . . . ?
O1 Eu1 N2 C10 102.4(3) . . . . ?
O2 Eu1 N2 C10 49.2(3) . . . . ?
N1 Eu1 N2 C10 175.3(3) . . . . ?
C13 Eu1 N2 C10 76.2(3) . . . . ?
O3 Eu1 N2 C10 -88.6(3) 7 . . . ?
C22 Eu1 N2 C10 -97.4(3) 7 . . . ?
Eu1 Eu1 N2 C10 -62.3(3) 7 . . . ?
O3 Eu1 N2 C11 -174.7(2) . . . . ?
O5 Eu1 N2 C11 -10.7(3) . . . . ?
O6 Eu1 N2 C11 133.5(2) 7 . . . ?
O4 Eu1 N2 C11 54.4(2) 7 . . . ?
O1 Eu1 N2 C11 -92.8(2) . . . . ?
O2 Eu1 N2 C11 -146.0(3) . . . . ?
N1 Eu1 N2 C11 -19.8(2) . . . . ?
C13 Eu1 N2 C11 -118.9(3) . . . . ?
O3 Eu1 N2 C11 76.3(2) 7 . . . ?
C22 Eu1 N2 C11 67.5(2) 7 . . . ?
Eu1 Eu1 N2 C11 102.6(2) 7 . . . ?
C12 N1 C1 C2 1.0(6) . . . . ?
Eu1 N1 C1 C2 -165.4(3) . . . . ?
N1 C1 C2 C3 1.5(7) . . . . ?
C1 C2 C3 C4 -2.6(7) . . . . ?
C2 C3 C4 C12 1.3(6) . . . . ?
C2 C3 C4 C5 -177.8(4) . . . . ?
C3 C4 C5 C6 177.5(4) . . . . ?
C12 C4 C5 C6 -1.6(6) . . . . ?
C4 C5 C6 C7 -1.2(6) . . . . ?
C5 C6 C7 C11 2.4(6) . . . . ?
C5 C6 C7 C8 -173.9(4) . . . . ?
C11 C7 C8 C9 -1.0(6) . . . . ?
C6 C7 C8 C9 175.4(4) . . . . ?
C7 C8 C9 C10 3.2(6) . . . . ?
C11 N2 C10 C9 -1.3(6) . . . . ?
Eu1 N2 C10 C9 163.6(3) . . . . ?
C8 C9 C10 N2 -2.1(7) . . . . ?
C10 N2 C11 C7 3.6(5) . . . . ?
Eu1 N2 C11 C7 -162.0(3) . . . . ?
C10 N2 C11 C12 -174.6(3) . . . . ?
Eu1 N2 C11 C12 19.8(4) . . . . ?
C8 C7 C11 N2 -2.5(5) . . . . ?
C6 C7 C11 N2 -179.0(3) . . . . ?
C8 C7 C11 C12 175.7(3) . . . . ?
C6 C7 C11 C12 -0.8(5) . . . . ?
C1 N1 C12 C4 -2.4(5) . . . . ?
Eu1 N1 C12 C4 164.9(3) . . . . ?
C1 N1 C12 C11 175.0(3) . . . . ?
Eu1 N1 C12 C11 -17.8(4) . . . . ?
C3 C4 C12 N1 1.3(5) . . . . ?
C5 C4 C12 N1 -179.6(3) . . . . ?
C3 C4 C12 C11 -176.0(3) . . . . ?
C5 C4 C12 C11 3.1(5) . . . . ?
N2 C11 C12 N1 -1.1(5) . . . . ?
C7 C11 C12 N1 -179.3(3) . . . . ?
N2 C11 C12 C4 176.3(3) . . . . ?
C7 C11 C12 C4 -1.9(5) . . . . ?
O3 Eu1 O1 C13 75.5(2) . . . . ?
O5 Eu1 O1 C13 149.6(2) . . . . ?
O6 Eu1 O1 C13 -0.9(2) 7 . . . ?
O4 Eu1 O1 C13 -125.15(19) 7 . . . ?
O2 Eu1 O1 C13 1.43(18) . . . . ?
N2 Eu1 O1 C13 -71.9(2) . . . . ?
N1 Eu1 O1 C13 -135.0(2) . . . . ?
O3 Eu1 O1 C13 140.1(2) 7 . . . ?
C22 Eu1 O1 C13 -146.1(2) 7 . . . ?
Eu1 Eu1 O1 C13 93.9(2) 7 . . . ?
O3 Eu1 O2 C13 -101.4(2) . . . . ?
O5 Eu1 O2 C13 -46.6(2) . . . . ?
O6 Eu1 O2 C13 176.8(2) 7 . . . ?
O4 Eu1 O2 C13 125.1(2) 7 . . . ?
O1 Eu1 O2 C13 -1.46(18) . . . . ?
N2 Eu1 O2 C13 94.1(2) . . . . ?
N1 Eu1 O2 C13 43.5(2) . . . . ?
O3 Eu1 O2 C13 -161.53(17) 7 . . . ?
C22 Eu1 O2 C13 160.29(19) 7 . . . ?
Eu1 Eu1 O2 C13 -129.13(18) 7 . . . ?
O5 Eu1 O3 C22 -1.4(16) . . . . ?
O6 Eu1 O3 C22 -140.6(16) 7 . . . ?
O4 Eu1 O3 C22 -76.2(16) 7 . . . ?
O1 Eu1 O3 C22 87.4(16) . . . . ?
O2 Eu1 O3 C22 139.4(16) . . . . ?
N2 Eu1 O3 C22 167.5(15) . . . . ?
N1 Eu1 O3 C22 29.2(16) . . . . ?
C13 Eu1 O3 C22 113.5(16) . . . . ?
O3 Eu1 O3 C22 -75.0(16) 7 . . . ?
C22 Eu1 O3 C22 -78.7(16) 7 . . . ?
Eu1 Eu1 O3 C22 -75.0(16) 7 . . . ?
O5 Eu1 O3 Eu1 73.56(8) . . . 7 ?
O6 Eu1 O3 Eu1 -65.70(7) 7 . . 7 ?
O4 Eu1 O3 Eu1 -1.24(12) 7 . . 7 ?
O1 Eu1 O3 Eu1 162.32(8) . . . 7 ?
O2 Eu1 O3 Eu1 -145.64(9) . . . 7 ?
N2 Eu1 O3 Eu1 -117.54(15) . . . 7 ?
N1 Eu1 O3 Eu1 104.13(14) . . . 7 ?
C13 Eu1 O3 Eu1 -171.60(9) . . . 7 ?
O3 Eu1 O3 Eu1 0.0 7 . . 7 ?
C22 Eu1 O3 Eu1 -3.72(9) 7 . . 7 ?
O3 Eu1 O5 C31 -29.5(3) . . . . ?
O6 Eu1 O5 C31 30.0(3) 7 . . . ?
O4 Eu1 O5 C31 99.7(3) 7 . . . ?
O1 Eu1 O5 C31 -120.2(3) . . . . ?
O2 Eu1 O5 C31 -85.6(3) . . . . ?
N2 Eu1 O5 C31 159.5(3) . . . . ?
N1 Eu1 O5 C31 167.8(3) . . . . ?
C13 Eu1 O5 C31 -106.0(3) . . . . ?
O3 Eu1 O5 C31 56.5(3) 7 . . . ?
C22 Eu1 O5 C31 78.4(3) 7 . . . ?
Eu1 Eu1 O5 C31 20.4(3) 7 . . . ?
Eu1 O2 C13 O1 2.6(3) . . . . ?
Eu1 O2 C13 C14 -176.3(3) . . . . ?
Eu1 O1 C13 O2 -2.7(3) . . . . ?
Eu1 O1 C13 C14 176.2(3) . . . . ?
O3 Eu1 C13 O2 74.3(2) . . . . ?
O5 Eu1 C13 O2 144.42(18) . . . . ?
O6 Eu1 C13 O2 -3.3(2) 7 . . . ?
O4 Eu1 C13 O2 -90.9(2) 7 . . . ?
O1 Eu1 C13 O2 177.4(3) . . . . ?
N2 Eu1 C13 O2 -78.8(2) . . . . ?
N1 Eu1 C13 O2 -140.19(19) . . . . ?
O3 Eu1 C13 O2 44.5(4) 7 . . . ?
C22 Eu1 C13 O2 -52.9(4) 7 . . . ?
Eu1 Eu1 C13 O2 66.1(2) 7 . . . ?
O3 Eu1 C13 O1 -103.1(2) . . . . ?
O5 Eu1 C13 O1 -33.0(2) . . . . ?
O6 Eu1 C13 O1 179.30(18) 7 . . . ?
O4 Eu1 C13 O1 91.7(2) 7 . . . ?
O2 Eu1 C13 O1 -177.4(3) . . . . ?
N2 Eu1 C13 O1 103.8(2) . . . . ?
N1 Eu1 C13 O1 42.4(2) . . . . ?
O3 Eu1 C13 O1 -132.9(3) 7 . . . ?
C22 Eu1 C13 O1 129.7(3) 7 . . . ?
Eu1 Eu1 C13 O1 -111.29(18) 7 . . . ?
O3 Eu1 C13 C14 -147(3) . . . . ?
O5 Eu1 C13 C14 -77(3) . . . . ?
O6 Eu1 C13 C14 136(3) 7 . . . ?
O4 Eu1 C13 C14 48(3) 7 . . . ?
O1 Eu1 C13 C14 -44(3) . . . . ?
O2 Eu1 C13 C14 139(3) . . . . ?
N2 Eu1 C13 C14 60(3) . . . . ?
N1 Eu1 C13 C14 -1(3) . . . . ?
O3 Eu1 C13 C14 -177(3) 7 . . . ?
C22 Eu1 C13 C14 86(3) 7 . . . ?
Eu1 Eu1 C13 C14 -155(3) 7 . . . ?
O2 C13 C14 C19 144.0(4) . . . . ?
O1 C13 C14 C19 -34.9(5) . . . . ?
Eu1 C13 C14 C19 7(3) . . . . ?
O2 C13 C14 C15 -33.6(5) . . . . ?
O1 C13 C14 C15 147.5(3) . . . . ?
Eu1 C13 C14 C15 -171(3) . . . . ?
C19 C14 C15 C16 0.1(6) . . . . ?
C13 C14 C15 C16 177.7(4) . . . . ?
C19 C14 C15 C20 177.7(4) . . . . ?
C13 C14 C15 C20 -4.8(6) . . . . ?
C14 C15 C16 C17 -0.5(7) . . . . ?
C20 C15 C16 C17 -178.2(5) . . . . ?
C15 C16 C17 C18 0.3(8) . . . . ?
C15 C16 C17 C21 178.3(5) . . . . ?
C16 C17 C18 C19 0.3(8) . . . . ?
C21 C17 C18 C19 -177.7(5) . . . . ?
C15 C14 C19 C18 0.5(7) . . . . ?
C13 C14 C19 C18 -177.2(4) . . . . ?
C17 C18 C19 C14 -0.7(8) . . . . ?
Eu1 O4 C22 O3 -16.7(4) 7 . . . ?
Eu1 O4 C22 C23 161.9(2) 7 . . . ?
Eu1 O3 C22 O4 88.8(16) . . . . ?
Eu1 O3 C22 O4 12.3(3) 7 . . . ?
Eu1 O3 C22 C23 -89.9(16) . . . . ?
Eu1 O3 C22 C23 -166.4(3) 7 . . . ?
Eu1 O3 C22 Eu1 76.5(16) . . . 7 ?
O4 C22 C23 C28 -166.5(3) . . . . ?
O3 C22 C23 C28 12.2(5) . . . . ?
Eu1 C22 C23 C28 -125.9(6) 7 . . . ?
O4 C22 C23 C24 9.9(5) . . . . ?
O3 C22 C23 C24 -171.5(3) . . . . ?
Eu1 C22 C23 C24 50.5(8) 7 . . . ?
C28 C23 C24 C25 1.5(5) . . . . ?
C22 C23 C24 C25 -174.8(3) . . . . ?
C28 C23 C24 C29 -179.3(4) . . . . ?
C22 C23 C24 C29 4.4(5) . . . . ?
C23 C24 C25 C26 0.0(6) . . . . ?
C29 C24 C25 C26 -179.3(4) . . . . ?
C24 C25 C26 C27 -2.0(7) . . . . ?
C24 C25 C26 C30 178.2(4) . . . . ?
C25 C26 C27 C28 2.6(7) . . . . ?
C30 C26 C27 C28 -177.6(5) . . . . ?
C26 C27 C28 C23 -1.1(7) . . . . ?
C24 C23 C28 C27 -1.0(6) . . . . ?
C22 C23 C28 C27 175.5(4) . . . . ?
Eu1 O6 C31 O5 5.2(5) 7 . . . ?
Eu1 O6 C31 C32 -177.8(2) 7 . . . ?
Eu1 O5 C31 O6 -25.1(5) . . . . ?
Eu1 O5 C31 C32 157.9(2) . . . . ?
O6 C31 C32 C37 -134.2(3) . . . . ?
O5 C31 C32 C37 43.1(4) . . . . ?
O6 C31 C32 C33 43.5(5) . . . . ?
O5 C31 C32 C33 -139.3(3) . . . . ?
C37 C32 C33 C34 2.9(5) . . . . ?
C31 C32 C33 C34 -174.7(3) . . . . ?
C37 C32 C33 C38 -173.9(4) . . . . ?
C31 C32 C33 C38 8.4(6) . . . . ?
C32 C33 C34 C35 -0.1(6) . . . . ?
C38 C33 C34 C35 176.9(4) . . . . ?
C33 C34 C35 C36 -1.9(7) . . . . ?
C33 C34 C35 C39 177.5(4) . . . . ?
C34 C35 C36 C37 1.2(6) . . . . ?
C39 C35 C36 C37 -178.3(4) . . . . ?
C33 C32 C37 C36 -3.7(5) . . . . ?
C31 C32 C37 C36 174.1(3) . . . . ?
C35 C36 C37 C32 1.6(6) . . . . ?
